data_4503752
loop_
_publ_author_name
'Zhang, Rui-Bo'
'Zhang, Jian'
'Li, Zhao-Ji'
'Cheng, Jian-Kai'
'Qin, Ye-Yan'
'Yao, Yuan-Gen'

_publ_section_title
;
 Novel Copper(I)&#x2212; and Copper(II)&#x2212;Guanazolate Complexes:
 Structure, Network Topologies, Photoluminescence, and Magnetic Properties
;
_journal_issue 10
_journal_name_full 'Crystal Growth &amp; Design'
_journal_page_first 3735
_journal_paper_doi 10.1021/cg800378c
_journal_volume 8
_journal_year 2008
_chemical_formula_sum 'C4 H10 Cu4 N10 O10 S2'
_chemical_formula_weight 676.50
_chemical_name_systematic
; 
 ? 
;
_space_group_IT_number 14
_symmetry_cell_setting monoclinic
_symmetry_space_group_name_Hall '-P 2yn'
_symmetry_space_group_name_H-M 'P 1 21/n 1'
_atom_sites_solution_hydrogens geom
_atom_sites_solution_primary direct
_atom_sites_solution_secondary difmap
_audit_creation_method SHELXL-97
_cell_angle_alpha 90.00
_cell_angle_beta 110.533(9)
_cell_angle_gamma 90.00
_cell_formula_units_Z 2
_cell_length_a 8.093(4)
_cell_length_b 12.273(6)
_cell_length_c 8.338(5)
_cell_measurement_reflns_used 1728
_cell_measurement_temperature 293.1500
_cell_measurement_theta_max 27.4835
_cell_measurement_theta_min 2.6078
_cell_volume 775.6(7)
_computing_cell_refinement 'Bruker XSCANS'
_computing_data_collection 'Bruker XSCANS'
_computing_data_reduction 'Bruker SHELXTL'
_computing_molecular_graphics 'Bruker SHELXTL'
_computing_publication_material 'Bruker SHELXTL'
_computing_structure_refinement 'SHELXL-97 (Sheldrick, 1997)'
_computing_structure_solution 'SHELXS-97 (Sheldrick, 1990)'
_diffrn_ambient_temperature 293.1500
_diffrn_detector_area_resol_mean 14.6306
_diffrn_measured_fraction_theta_full 0.997
_diffrn_measured_fraction_theta_max 0.997
_diffrn_measurement_device_type 'SMART CCD'
_diffrn_measurement_method dtprofit.ref
_diffrn_radiation_monochromator graphite
_diffrn_radiation_source 'fine-focus sealed tube'
_diffrn_radiation_type MoK\a
_diffrn_radiation_wavelength 0.71073
_diffrn_reflns_av_R_equivalents 0.0401
_diffrn_reflns_av_sigmaI/netI 0.0396
_diffrn_reflns_limit_h_max 7
_diffrn_reflns_limit_h_min -10
_diffrn_reflns_limit_k_max 15
_diffrn_reflns_limit_k_min -13
_diffrn_reflns_limit_l_max 10
_diffrn_reflns_limit_l_min -10
_diffrn_reflns_number 5881
_diffrn_reflns_theta_full 27.48
_diffrn_reflns_theta_max 27.48
_diffrn_reflns_theta_min 3.02
_diffrn_standards_decay_% none
_diffrn_standards_interval_count none
_diffrn_standards_interval_time none
_diffrn_standards_number none
_exptl_absorpt_coefficient_mu 5.765
_exptl_absorpt_correction_T_max 1.0000
_exptl_absorpt_correction_T_min 0.6521
_exptl_absorpt_correction_type multi-scan
_exptl_absorpt_process_details SADABS
_exptl_crystal_colour Blue
_exptl_crystal_density_diffrn 2.897
_exptl_crystal_density_method 'not measured'
_exptl_crystal_description Prism
_exptl_crystal_F_000 664
_exptl_crystal_size_max 0.1500
_exptl_crystal_size_mid 0.1500
_exptl_crystal_size_min 0.0400
_refine_diff_density_max 0.989
_refine_diff_density_min -0.781
_refine_diff_density_rms 0.218
_refine_ls_extinction_method none
_refine_ls_goodness_of_fit_ref 1.160
_refine_ls_hydrogen_treatment mixed
_refine_ls_matrix_type full
_refine_ls_number_parameters 145
_refine_ls_number_reflns 1770
_refine_ls_number_restraints 3
_refine_ls_restrained_S_all 1.159
_refine_ls_R_factor_all 0.0590
_refine_ls_R_factor_gt 0.0496
_refine_ls_shift/su_max 0.000
_refine_ls_shift/su_mean 0.000
_refine_ls_structure_factor_coef Fsqd
_refine_ls_weighting_details 'calc w=1/[\s^2^(Fo^2^)+(0.0235P)^2^+17.3394P] where P=(Fo^2^+2Fc^2^)/3'
_refine_ls_weighting_scheme calc
_refine_ls_wR_factor_gt 0.1302
_refine_ls_wR_factor_ref 0.1345
_reflns_number_gt 1530
_reflns_number_total 1770
_reflns_threshold_expression >2sigma(I)
_cod_data_source_file cg800378c_si_001.cif
_cod_data_source_block 3
_cod_depositor_comments
;
The following automatic conversions were performed:

'_symmetry_cell_setting' value 'Monoclinic' changed to 'monoclinic'
according to /home/saulius/struct/CIF-dictionaries/cif_core.dic
dictionary named 'cif_core.dic' version 2.4.1 from
2010-06-29.

'_exptl_absorpt_correction_type' value 'Multi-scan'
changed to 'multi-scan' according to
/home/saulius/struct/CIF-dictionaries/cif_core.dic dictionary named
'cif_core.dic' version 2.4.1 from 2010-06-29.

Automatic conversion script
Id: cif_fix_values 1715 2011-07-08 13:25:40Z adriana 
;
_cod_original_cell_volume 775.7(7)
_cod_original_sg_symbol_H-M P2(1)/n
_cod_database_code 4503752

loop_
_symmetry_equiv_pos_as_xyz
'x, y, z'
'-x+1/2, y+1/2, -z+1/2'
'-x, -y, -z'
'x-1/2, -y-1/2, z-1/2'

loop_
_atom_site_label
_atom_site_type_symbol
_atom_site_fract_x
_atom_site_fract_y
_atom_site_fract_z
_atom_site_U_iso_or_equiv
_atom_site_adp_type
_atom_site_occupancy
_atom_site_symmetry_multiplicity
_atom_site_calc_flag
_atom_site_refinement_flags
Cu1 Cu 1.38518(12) 1.03450(8) 0.70877(12) 0.0139(2) Uani 1 1 d .
Cu2 Cu 1.02348(12) 0.89365(7) 0.59220(12) 0.0125(2) Uani 1 1 d .
S1 S 1.7687(3) 1.04624(16) 0.7173(2) 0.0156(4) Uani 1 1 d .
O1 O 1.1281(7) 1.0395(4) 0.6307(7) 0.0117(10) Uani 1 1 d D
H1W H 1.088(11) 1.064(7) 0.700(9) 0.014 Uiso 1 1 d D
O2 O 1.6398(7) 1.0501(5) 0.8101(7) 0.0178(12) Uani 1 1 d .
N1 N 0.9230(8) 0.7525(5) 0.4940(8) 0.0122(12) Uani 1 1 d .
O3 O 1.9204(9) 1.1135(6) 0.8075(9) 0.0322(16) Uani 1 1 d .
O5 O 1.8213(8) 0.9316(5) 0.7125(8) 0.0226(13) Uani 1 1 d .
O4 O 1.6812(9) 1.0868(5) 0.5425(8) 0.0298(15) Uani 1 1 d .
C2 C 0.7510(10) 0.7396(6) 0.3981(9) 0.0125(14) Uani 1 1 d .
C1 C 1.0014(10) 0.6679(6) 0.4434(9) 0.0111(14) Uani 1 1 d .
N4 N 1.1759(9) 0.6467(6) 0.5169(9) 0.0218(16) Uani 1 1 d .
H4A H 1.2200 0.5893 0.4883 0.026 Uiso 1 1 calc R
H4B H 1.2428 0.6907 0.5921 0.026 Uiso 1 1 calc R
N5 N 0.6204(9) 0.8136(5) 0.4052(9) 0.0139(13) Uani 1 1 d D
H5A H 0.517(6) 0.792(7) 0.341(10) 0.017 Uiso 1 1 d D
H5B H 0.629(12) 0.831(8) 0.508(5) 0.017 Uiso 1 1 d D
N2 N 0.8852(8) 0.6069(5) 0.3267(8) 0.0135(13) Uani 1 1 d .
N3 N 0.7198(9) 0.6557(5) 0.2978(8) 0.0137(13) Uani 1 1 d .

loop_
_atom_site_aniso_label
_atom_site_aniso_U_11
_atom_site_aniso_U_22
_atom_site_aniso_U_33
_atom_site_aniso_U_23
_atom_site_aniso_U_13
_atom_site_aniso_U_12
Cu1 0.0115(5) 0.0111(5) 0.0185(5) 0.0029(4) 0.0046(4) 0.0001(3)
Cu2 0.0128(4) 0.0068(4) 0.0149(5) 0.0008(3) 0.0010(4) -0.0004(3)
S1 0.0149(9) 0.0177(10) 0.0167(9) -0.0006(7) 0.0085(7) 0.0012(7)
O1 0.012(2) 0.008(2) 0.014(2) 0.000(2) 0.003(2) 0.001(2)
O2 0.013(3) 0.025(3) 0.017(3) 0.003(2) 0.007(2) 0.000(2)
N1 0.012(3) 0.007(3) 0.016(3) -0.003(2) 0.003(2) 0.000(2)
O3 0.024(3) 0.033(4) 0.044(4) -0.011(3) 0.018(3) -0.012(3)
O5 0.024(3) 0.019(3) 0.028(3) -0.005(2) 0.013(3) 0.003(2)
O4 0.040(4) 0.027(3) 0.027(3) 0.006(3) 0.016(3) 0.015(3)
C2 0.012(3) 0.012(3) 0.011(3) 0.002(3) 0.001(3) -0.001(3)
C1 0.016(4) 0.006(3) 0.015(3) 0.000(3) 0.010(3) -0.001(3)
N4 0.019(4) 0.016(3) 0.021(4) -0.011(3) -0.004(3) 0.003(3)
N5 0.013(3) 0.012(3) 0.018(3) 0.000(3) 0.008(3) 0.000(2)
N2 0.012(3) 0.010(3) 0.017(3) 0.000(2) 0.004(3) 0.002(2)
N3 0.013(3) 0.011(3) 0.014(3) 0.000(2) 0.001(3) 0.001(2)

loop_
_atom_type_symbol
_atom_type_description
_atom_type_scat_dispersion_real
_atom_type_scat_dispersion_imag
_atom_type_scat_source
C C 0.0033 0.0016 'International Tables Vol C Tables 4.2.6.8 and 6.1.1.4'
H H 0.0000 0.0000 'International Tables Vol C Tables 4.2.6.8 and 6.1.1.4'
N N 0.0061 0.0033 'International Tables Vol C Tables 4.2.6.8 and 6.1.1.4'
O O 0.0106 0.0060 'International Tables Vol C Tables 4.2.6.8 and 6.1.1.4'
S S 0.1246 0.1234 'International Tables Vol C Tables 4.2.6.8 and 6.1.1.4'
Cu Cu 0.3201 1.2651 'International Tables Vol C Tables 4.2.6.8 and 6.1.1.4'

loop_
_geom_angle_atom_site_label_1
_geom_angle_atom_site_label_2
_geom_angle_atom_site_label_3
_geom_angle
_geom_angle_site_symmetry_1
_geom_angle_site_symmetry_3
O2 Cu1 O1 170.5(2) . .
O2 Cu1 N2 93.1(3) . 4_676
O1 Cu1 N2 90.4(2) . 4_676
O2 Cu1 N5 87.7(3) . 3_776
O1 Cu1 N5 88.3(2) . 3_776
N2 Cu1 N5 176.9(3) 4_676 3_776
O1 Cu2 N1 165.0(2) . .
O1 Cu2 N3 88.2(2) . 4_676
N1 Cu2 N3 100.4(3) . 4_676
O1 Cu2 O1 82.4(2) . 3_776
N1 Cu2 O1 86.9(2) . 3_776
N3 Cu2 O1 166.1(3) 4_676 3_776
O1 Cu2 O5 94.5(2) . 1_455
N1 Cu2 O5 96.2(2) . 1_455
N3 Cu2 O5 99.5(3) 4_676 1_455
O1 Cu2 O5 91.4(2) 3_776 1_455
O1 Cu2 Cu2 41.81(15) . 3_776
N1 Cu2 Cu2 126.63(19) . 3_776
N3 Cu2 Cu2 129.20(19) 4_676 3_776
O1 Cu2 Cu2 40.54(15) 3_776 3_776
O5 Cu2 Cu2 93.88(16) 1_455 3_776
O3 S1 O4 110.4(4) . .
O3 S1 O5 110.9(4) . .
O4 S1 O5 109.9(4) . .
O3 S1 O2 109.2(4) . .
O4 S1 O2 108.7(4) . .
O5 S1 O2 107.6(4) . .
Cu1 O1 Cu2 112.0(3) . .
Cu1 O1 Cu2 123.7(3) . 3_776
Cu2 O1 Cu2 97.6(2) . 3_776
Cu1 O1 H1W 115(7) . .
Cu2 O1 H1W 101(7) . .
Cu2 O1 H1W 104(7) 3_776 .
S1 O2 Cu1 126.5(3) . .
C2 N1 C1 102.9(6) . .
C2 N1 Cu2 122.7(5) . .
C1 N1 Cu2 129.2(5) . .
S1 O5 Cu2 118.1(4) . 1_655
N3 C2 N1 113.8(7) . .
N3 C2 N5 124.1(7) . .
N1 C2 N5 122.2(7) . .
N2 C1 N4 125.8(7) . .
N2 C1 N1 111.8(7) . .
N4 C1 N1 122.2(7) . .
C1 N4 H4A 120.0 . .
C1 N4 H4B 120.0 . .
H4A N4 H4B 120.0 . .
C2 N5 Cu1 116.9(5) . 3_776
C2 N5 H5A 111(6) . .
Cu1 N5 H5A 97(6) 3_776 .
C2 N5 H5B 113(6) . .
Cu1 N5 H5B 102(6) 3_776 .
H5A N5 H5B 115(9) . .
C1 N2 N3 105.9(6) . .
C1 N2 Cu1 137.0(5) . 4_575
N3 N2 Cu1 116.7(5) . 4_575
C2 N3 N2 105.6(6) . .
C2 N3 Cu2 135.9(6) . 4_575
N2 N3 Cu2 116.4(5) . 4_575

loop_
_geom_bond_atom_site_label_1
_geom_bond_atom_site_label_2
_geom_bond_distance
_geom_bond_site_symmetry_2
Cu1 O2 1.943(6) .
Cu1 O1 1.951(5) .
Cu1 N2 1.995(7) 4_676
Cu1 N5 2.086(7) 3_776
Cu2 O1 1.958(5) .
Cu2 N1 1.967(6) .
Cu2 N3 1.980(6) 4_676
Cu2 O1 2.008(5) 3_776
Cu2 O5 2.248(6) 1_455
Cu2 Cu2 2.985(2) 3_776
S1 O3 1.451(7) .
S1 O4 1.466(7) .
S1 O5 1.475(6) .
S1 O2 1.502(6) .
O1 Cu2 2.008(5) 3_776
O1 H1W 0.81(2) .
N1 C2 1.349(9) .
N1 C1 1.359(9) .
O5 Cu2 2.248(6) 1_655
C2 N3 1.294(10) .
C2 N5 1.411(10) .
C1 N2 1.322(10) .
C1 N4 1.353(10) .
N4 H4A 0.8600 .
N4 H4B 0.8600 .
N5 Cu1 2.086(7) 3_776
N5 H5A 0.86(2) .
N5 H5B 0.86(2) .
N2 N3 1.408(9) .
N2 Cu1 1.995(7) 4_575
N3 Cu2 1.980(6) 4_575

loop_
_geom_hbond_atom_site_label_D
_geom_hbond_atom_site_label_H
_geom_hbond_atom_site_label_A
_geom_hbond_distance_DH
_geom_hbond_distance_HA
_geom_hbond_distance_DA
_geom_hbond_angle_DHA
_geom_hbond_site_symmetry_A
O1 H1W O3 0.81(2) 1.97(4) 2.749(8) 162(9) 1_455
O1 H1W S1 0.81(2) 2.65(7) 3.234(6) 131(8) 1_455
N5 H5B O5 0.86(2) 2.23(7) 2.896(9) 134(8) 1_455
O1 H1W N4 0.81(2) 2.66(9) 3.101(9) 115(8) 2_756
N4 H4A O2 0.86 2.21 2.922(9) 140.2 4_575
N4 H4A S1 0.86 2.94 3.705(7) 148.9 4_575
N4 H4B N3 0.86 2.60 3.303(9) 139.8 4_676
N5 H5A S1 0.86(2) 2.95(9) 3.415(7) 116(7) 3_776
